data_4078683
loop_
_publ_author_name
'Petrus, Rafa\/l'
'Sobota, Piotr'

_publ_section_title
;
 Zinc Complexes Supported by Maltolato Ligands: Synthesis, Structure,
 Solution Behavior, and Application in Ring-Opening Polymerization of
 Lactides
;
_journal_issue 13
_journal_name_full Organometallics
_journal_page_first 4755
_journal_paper_doi 10.1021/om300321h
_journal_volume 31
_journal_year 2012
_chemical_formula_moiety 'C17 H15 N O6 Zn'
_chemical_formula_sum 'C17 H15 N O6 Zn'
_chemical_formula_weight 394.69
_chemical_name_systematic
; 
 ? 
;
_space_group_IT_number 152
_symmetry_cell_setting hexagonal
_symmetry_space_group_name_Hall 'P 31 2"'
_symmetry_space_group_name_H-M 'P 31 2 1'
_atom_sites_solution_hydrogens geom
_atom_sites_solution_primary direct
_atom_sites_solution_secondary difmap
_audit_creation_method SHELXL-97
_cell_angle_alpha 90.00
_cell_angle_beta 90.00
_cell_angle_gamma 120.00
_cell_formula_units_Z 3
_cell_length_a 8.529(3)
_cell_length_b 8.529(3)
_cell_length_c 18.948(5)
_cell_measurement_reflns_used 3694
_cell_measurement_temperature 100(2)
_cell_measurement_theta_max 36.8141
_cell_measurement_theta_min 2.9543
_cell_volume 1193.7(7)
_computing_cell_refinement 'CrysAlis RED (Oxford Diffraction, 2007)'
_computing_data_collection 'CrysAlis CCD (Oxford Diffraction, 2007)'
_computing_data_reduction 'CrysAlis RED (Oxford Diffraction, 2007)'
_computing_molecular_graphics 'XP in SHELXTL (Sheldrick, 2008)'
_computing_publication_material 'SHELXL97 (Sheldrick, 2008)'
_computing_structure_refinement 'SHELXL97 (Sheldrick, 2008)'
_computing_structure_solution 'SHELXS97 (Sheldrick, 2008)'
_diffrn_ambient_temperature 100(2)
_diffrn_measured_fraction_theta_full 0.998
_diffrn_measured_fraction_theta_max 0.946
_diffrn_measurement_device_type 'KUMA KM4 CCD \k-geometry diffractometer'
_diffrn_measurement_method \w
_diffrn_radiation_monochromator graphite
_diffrn_radiation_source 'fine-focus sealed tube'
_diffrn_radiation_type MoK\a
_diffrn_radiation_wavelength 0.71073
_diffrn_reflns_av_R_equivalents 0.0360
_diffrn_reflns_av_sigmaI/netI 0.0423
_diffrn_reflns_limit_h_max 9
_diffrn_reflns_limit_h_min -11
_diffrn_reflns_limit_k_max 11
_diffrn_reflns_limit_k_min -11
_diffrn_reflns_limit_l_max 25
_diffrn_reflns_limit_l_min -8
_diffrn_reflns_number 5637
_diffrn_reflns_theta_full 26.00
_diffrn_reflns_theta_max 30.00
_diffrn_reflns_theta_min 2.96
_exptl_absorpt_coefficient_mu 1.578
_exptl_absorpt_correction_T_max 1.00000
_exptl_absorpt_correction_T_min 0.96658
_exptl_absorpt_correction_type multi-scan
_exptl_absorpt_process_details
;
CrysAlis RED (Oxford Diffraction, 2007)
;
_exptl_crystal_colour colourless
_exptl_crystal_density_diffrn 1.647
_exptl_crystal_density_method 'not measured'
_exptl_crystal_description cuboid
_exptl_crystal_F_000 606
_exptl_crystal_size_max 0.09
_exptl_crystal_size_mid 0.06
_exptl_crystal_size_min 0.05
_refine_diff_density_max 0.397
_refine_diff_density_min -0.235
_refine_diff_density_rms 0.070
_refine_ls_abs_structure_details 'Flack H D (1983), Acta Cryst. A39, 876-881'
_refine_ls_abs_structure_Flack -0.003(14)
_refine_ls_extinction_method none
_refine_ls_goodness_of_fit_ref 1.008
_refine_ls_hydrogen_treatment constr
_refine_ls_matrix_type full
_refine_ls_number_parameters 116
_refine_ls_number_reflns 2119
_refine_ls_number_restraints 0
_refine_ls_restrained_S_all 1.008
_refine_ls_R_factor_all 0.0361
_refine_ls_R_factor_gt 0.0299
_refine_ls_shift/su_max 0.000
_refine_ls_shift/su_mean 0.000
_refine_ls_structure_factor_coef Fsqd
_refine_ls_weighting_details 'calc w=1/[\s^2^(Fo^2^)+(0.0356P)^2^+0.0000P] where P=(Fo^2^+2Fc^2^)/3'
_refine_ls_weighting_scheme calc
_refine_ls_wR_factor_gt 0.0648
_refine_ls_wR_factor_ref 0.0661
_reflns_number_gt 1890
_reflns_number_total 2119
_reflns_threshold_expression >2sigma(I)
_cod_data_source_file om300321h_si_002.cif
_cod_data_source_block compound_2
_cod_database_code 4078683

loop_
_symmetry_equiv_pos_as_xyz
'x, y, z'
'-y, x-y, z+1/3'
'-x+y, -x, z+2/3'
'y, x, -z'
'x-y, -y, -z+2/3'
'-x, -x+y, -z+1/3'

loop_
_atom_site_label
_atom_site_type_symbol
_atom_site_fract_x
_atom_site_fract_y
_atom_site_fract_z
_atom_site_U_iso_or_equiv
_atom_site_adp_type
_atom_site_occupancy
_atom_site_symmetry_multiplicity
_atom_site_calc_flag
_atom_site_refinement_flags
Zn1 Zn 0.20385(4) 0.20385(4) 0.5000 0.01401(9) Uani 1 2 d S
O1 O 0.2659(2) 0.2290(2) 0.61029(7) 0.0175(3) Uani 1 1 d .
C1 C 0.2749(3) 0.3733(3) 0.63243(9) 0.0146(4) Uani 1 1 d .
O2 O 0.1673(2) 0.4103(2) 0.52191(7) 0.0170(4) Uani 1 1 d .
C2 C 0.2178(3) 0.4718(3) 0.58668(10) 0.0144(5) Uani 1 1 d .
O3 O 0.2835(2) 0.6884(2) 0.67827(7) 0.0212(4) Uani 1 1 d .
C3 C 0.2217(4) 0.6233(3) 0.61127(10) 0.0183(5) Uani 1 1 d .
C4 C 0.3445(3) 0.6031(3) 0.71952(11) 0.0206(5) Uani 1 1 d .
H4 H 0.3918 0.6530 0.7646 0.025 Uiso 1 1 calc R
C5 C 0.3422(3) 0.4509(3) 0.70035(9) 0.0181(4) Uani 1 1 d .
H5 H 0.3854 0.3944 0.7319 0.022 Uiso 1 1 calc R
C6 C 0.1612(4) 0.7350(4) 0.57305(12) 0.0278(6) Uani 1 1 d .
H6A H 0.1153 0.7892 0.6069 0.033 Uiso 1 1 calc R
H6B H 0.0648 0.6587 0.5399 0.033 Uiso 1 1 calc R
H6C H 0.2635 0.8311 0.5470 0.033 Uiso 1 1 calc R
N7 N -0.0347(3) -0.0347(3) 0.5000 0.0143(5) Uani 1 2 d S
C7 C -0.1309(3) -0.0997(3) 0.55944(10) 0.0162(4) Uani 1 1 d .
H7 H -0.0857 -0.0321 0.6018 0.019 Uiso 1 1 calc R
C8 C -0.2918(4) -0.2599(4) 0.56164(12) 0.0235(5) Uani 1 1 d .
H8 H -0.3559 -0.3018 0.6049 0.028 Uiso 1 1 calc R
C9 C -0.3610(5) -0.3610(5) 0.5000 0.0247(8) Uani 1 2 d S
H9 H -0.4724 -0.4724 0.5000 0.030 Uiso 1 2 calc SR

loop_
_atom_site_aniso_label
_atom_site_aniso_U_11
_atom_site_aniso_U_22
_atom_site_aniso_U_33
_atom_site_aniso_U_23
_atom_site_aniso_U_13
_atom_site_aniso_U_12
Zn1 0.01328(14) 0.01328(14) 0.01323(14) -0.00054(7) 0.00054(7) 0.00497(18)
O1 0.0214(8) 0.0155(9) 0.0156(6) -0.0018(6) -0.0014(5) 0.0093(8)
C1 0.0102(11) 0.0143(10) 0.0144(9) 0.0014(7) 0.0023(8) 0.0025(10)
O2 0.0209(9) 0.0183(9) 0.0127(6) -0.0030(5) -0.0025(6) 0.0105(7)
C2 0.0107(11) 0.0179(12) 0.0127(9) 0.0012(7) 0.0013(7) 0.0058(9)
O3 0.0288(10) 0.0197(9) 0.0160(7) -0.0041(6) -0.0042(6) 0.0127(8)
C3 0.0213(14) 0.0200(13) 0.0152(9) -0.0020(8) -0.0018(8) 0.0115(12)
C4 0.0246(13) 0.0218(13) 0.0147(9) -0.0005(9) -0.0024(8) 0.0111(11)
C5 0.0197(13) 0.0185(11) 0.0125(7) 0.0010(8) -0.0015(8) 0.0069(9)
C6 0.0410(17) 0.0305(14) 0.0221(11) -0.0059(9) -0.0068(10) 0.0255(14)
N7 0.0132(10) 0.0132(10) 0.0175(11) 0.0004(5) -0.0004(5) 0.0074(11)
C7 0.0139(12) 0.0187(13) 0.0171(9) 0.0005(8) 0.0004(8) 0.0090(10)
C8 0.0201(14) 0.0216(15) 0.0277(11) 0.0056(9) 0.0064(9) 0.0095(12)
C9 0.0193(14) 0.0193(14) 0.0325(17) -0.0019(7) 0.0019(7) 0.0074(16)

loop_
_atom_type_symbol
_atom_type_description
_atom_type_scat_dispersion_real
_atom_type_scat_dispersion_imag
_atom_type_scat_source
C C 0.0033 0.0016 'International Tables Vol C Tables 4.2.6.8 and 6.1.1.4'
H H 0.0000 0.0000 'International Tables Vol C Tables 4.2.6.8 and 6.1.1.4'
N N 0.0061 0.0033 'International Tables Vol C Tables 4.2.6.8 and 6.1.1.4'
O O 0.0106 0.0060 'International Tables Vol C Tables 4.2.6.8 and 6.1.1.4'
Zn Zn 0.2839 1.4301 'International Tables Vol C Tables 4.2.6.8 and 6.1.1.4'

loop_
_geom_angle_atom_site_label_1
_geom_angle_atom_site_label_2
_geom_angle_atom_site_label_3
_geom_angle
_geom_angle_site_symmetry_1
_geom_angle_site_symmetry_3
O2 Zn1 O2 137.07(10) . 4_556
O2 Zn1 N7 111.46(5) . .
O2 Zn1 N7 111.46(5) 4_556 .
O2 Zn1 O1 81.21(6) . .
O2 Zn1 O1 91.46(6) 4_556 .
N7 Zn1 O1 100.01(4) . .
O2 Zn1 O1 91.46(6) . 4_556
O2 Zn1 O1 81.21(6) 4_556 4_556
N7 Zn1 O1 100.01(4) . 4_556
O1 Zn1 O1 159.97(9) . 4_556
C1 O1 Zn1 108.22(13) . .
O1 C1 C5 124.3(2) . .
O1 C1 C2 119.39(17) . .
C5 C1 C2 116.3(2) . .
C2 O2 Zn1 112.56(14) . .
O2 C2 C3 123.05(19) . .
O2 C2 C1 117.6(2) . .
C3 C2 C1 119.38(18) . .
C4 O3 C3 119.51(18) . .
C2 C3 O3 121.4(2) . .
C2 C3 C6 126.44(19) . .
O3 C3 C6 112.14(19) . .
O3 C4 C5 123.22(19) . .
O3 C4 H4 118.4 . .
C5 C4 H4 118.4 . .
C4 C5 C1 120.1(2) . .
C4 C5 H5 120.0 . .
C1 C5 H5 120.0 . .
C3 C6 H6A 109.5 . .
C3 C6 H6B 109.5 . .
H6A C6 H6B 109.5 . .
C3 C6 H6C 109.5 . .
H6A C6 H6C 109.5 . .
H6B C6 H6C 109.5 . .
C7 N7 C7 118.2(3) 4_556 .
C7 N7 Zn1 120.88(15) 4_556 .
C7 N7 Zn1 120.88(15) . .
N7 C7 C8 122.6(2) . .
N7 C7 H7 118.7 . .
C8 C7 H7 118.7 . .
C7 C8 C9 119.6(2) . .
C7 C8 H8 120.2 . .
C9 C8 H8 120.2 . .
C8 C9 C8 117.2(3) . 4_556
C8 C9 H9 121.4 . .
C8 C9 H9 121.4 4_556 .

loop_
_geom_bond_atom_site_label_1
_geom_bond_atom_site_label_2
_geom_bond_distance
_geom_bond_site_symmetry_2
Zn1 O2 1.9794(18) .
Zn1 O2 1.9794(18) 4_556
Zn1 N7 2.034(3) .
Zn1 O1 2.1401(14) .
Zn1 O1 2.1401(14) 4_556
O1 C1 1.266(3) .
C1 C5 1.430(3) .
C1 C2 1.451(3) .
O2 C2 1.320(2) .
C2 C3 1.358(3) .
O3 C4 1.338(3) .
O3 C3 1.380(2) .
C3 C6 1.480(3) .
C4 C5 1.338(3) .
C4 H4 0.9500 .
C5 H5 0.9500 .
C6 H6A 0.9800 .
C6 H6B 0.9800 .
C6 H6C 0.9800 .
N7 C7 1.340(3) 4_556
N7 C7 1.340(3) .
C7 C8 1.370(4) .
C7 H7 0.9500 .
C8 C9 1.396(3) .
C8 H8 0.9500 .
C9 C8 1.396(3) 4_556
C9 H9 0.9500 .

loop_
_geom_hbond_atom_site_label_D
_geom_hbond_atom_site_label_H
_geom_hbond_atom_site_label_A
_geom_hbond_distance_DH
_geom_hbond_distance_HA
_geom_hbond_distance_DA
_geom_hbond_angle_DHA
_geom_hbond_site_symmetry_A
C4 H4 O2 0.95 2.26 3.157(3) 158.1 2_665

loop_
_geom_torsion_atom_site_label_1
_geom_torsion_atom_site_label_2
_geom_torsion_atom_site_label_3
_geom_torsion_atom_site_label_4
_geom_torsion
_geom_torsion_site_symmetry_1
_geom_torsion_site_symmetry_4
O2 Zn1 O1 C1 -9.18(15) . .
O2 Zn1 O1 C1 128.31(15) 4_556 .
N7 Zn1 O1 C1 -119.59(14) . .
O1 Zn1 O1 C1 60.41(14) 4_556 .
Zn1 O1 C1 C5 -169.35(19) . .
Zn1 O1 C1 C2 9.3(2) . .
O2 Zn1 O2 C2 -75.04(14) 4_556 .
N7 Zn1 O2 C2 104.96(14) . .
O1 Zn1 O2 C2 7.59(15) . .
O1 Zn1 O2 C2 -153.68(15) 4_556 .
Zn1 O2 C2 C3 173.47(19) . .
Zn1 O2 C2 C1 -5.2(2) . .
O1 C1 C2 O2 -3.5(3) . .
C5 C1 C2 O2 175.3(2) . .
O1 C1 C2 C3 177.8(2) . .
C5 C1 C2 C3 -3.5(3) . .
O2 C2 C3 O3 -176.9(2) . .
C1 C2 C3 O3 1.8(4) . .
O2 C2 C3 C6 4.1(4) . .
C1 C2 C3 C6 -177.2(2) . .
C4 O3 C3 C2 1.4(4) . .
C4 O3 C3 C6 -179.5(2) . .
C3 O3 C4 C5 -2.9(4) . .
O3 C4 C5 C1 1.0(4) . .
O1 C1 C5 C4 -179.2(2) . .
C2 C1 C5 C4 2.1(4) . .
O2 Zn1 N7 C7 114.57(11) . 4_556
O2 Zn1 N7 C7 -65.43(11) 4_556 4_556
O1 Zn1 N7 C7 -161.01(11) . 4_556
O1 Zn1 N7 C7 18.99(11) 4_556 4_556
O2 Zn1 N7 C7 -65.43(11) . .
O2 Zn1 N7 C7 114.57(11) 4_556 .
O1 Zn1 N7 C7 18.99(11) . .
O1 Zn1 N7 C7 -161.01(11) 4_556 .
C7 N7 C7 C8 0.14(17) 4_556 .
Zn1 N7 C7 C8 -179.86(17) . .
N7 C7 C8 C9 -0.3(3) . .
C7 C8 C9 C8 0.13(16) . 4_556
